data_4024255
loop_
_publ_author_name
'Debatosh Majumdar'
'Matthew D. Alexander'
'James K. Coward'

_publ_section_title
;
Synthesis of Isopeptide Epoxide Peptidomimetics
;
_journal_name_full 'Journal of Organic Chemistry'
_journal_page_first 617
_journal_page_last 627
_journal_paper_doi 10.1021/jo801907p
_journal_volume 74
_journal_year 2009
_chemical_absolute_configuration ad
_chemical_formula_moiety 'C16 H20 N4 O4 S'
_chemical_formula_sum 'C16 H20 N4 O4 S'
_chemical_formula_weight 364.42
_chemical_name_systematic
;
 ?
;
_space_group_IT_number 19
_symmetry_cell_setting orthorhombic
_symmetry_space_group_name_Hall 'P 2ac 2ab'
_symmetry_space_group_name_H-M 'P 21 21 21'
_atom_sites_solution_hydrogens geom
_atom_sites_solution_primary direct
_atom_sites_solution_secondary difmap
_audit_creation_method SHELXL-97
_cell_angle_alpha 90.00
_cell_angle_beta 90.00
_cell_angle_gamma 90.00
_cell_formula_units_Z 4
_cell_length_a 9.7008(7)
_cell_length_b 11.2343(8)
_cell_length_c 16.6045(12)
_cell_measurement_reflns_used 4914
_cell_measurement_temperature 150(2)
_cell_measurement_theta_max 26.25
_cell_measurement_theta_min 3.03
_cell_volume 1809.6(2)
_computing_cell_refinement 'Bruker SMART'
_computing_data_collection 'Bruker SMART'
_computing_data_reduction 'Bruker SHELXTL'
_computing_molecular_graphics 'Bruker SHELXTL'
_computing_publication_material 'Bruker SHELXTL'
_computing_structure_refinement 'Bruker SHELXTL'
_computing_structure_solution 'Bruker SHELXTL'
_diffrn_ambient_temperature 150(2)
_diffrn_measured_fraction_theta_full 0.998
_diffrn_measured_fraction_theta_max 0.998
_diffrn_measurement_device_type 'CCD area detector'
_diffrn_measurement_method 'phi and omega scans'
_diffrn_radiation_monochromator graphite
_diffrn_radiation_source 'fine-focus sealed tube'
_diffrn_radiation_type MoK\a
_diffrn_radiation_wavelength 0.71073
_diffrn_reflns_av_R_equivalents 0.0291
_diffrn_reflns_av_sigmaI/netI 0.0228
_diffrn_reflns_limit_h_max 12
_diffrn_reflns_limit_h_min -12
_diffrn_reflns_limit_k_max 14
_diffrn_reflns_limit_k_min -14
_diffrn_reflns_limit_l_max 22
_diffrn_reflns_limit_l_min -22
_diffrn_reflns_number 17869
_diffrn_reflns_theta_full 28.30
_diffrn_reflns_theta_max 28.30
_diffrn_reflns_theta_min 3.03
_exptl_absorpt_coefficient_mu 0.207
_exptl_absorpt_correction_T_max 0.9520
_exptl_absorpt_correction_T_min 0.9329
_exptl_absorpt_correction_type multi-scan
_exptl_absorpt_process_details 'Blessing, Acta Cryst. (1995) A51 33-38.'
_exptl_crystal_colour colorless
_exptl_crystal_density_diffrn 1.338
_exptl_crystal_density_method 'not measured'
_exptl_crystal_description needle
_exptl_crystal_F_000 768
_exptl_crystal_size_max 0.34
_exptl_crystal_size_mid 0.28
_exptl_crystal_size_min 0.24
_refine_diff_density_max 0.311
_refine_diff_density_min -0.194
_refine_diff_density_rms 0.035
_refine_ls_abs_structure_details 'Flack H D (1983), Acta Cryst. A39, 876-881'
_refine_ls_abs_structure_Flack -0.02(5)
_refine_ls_extinction_method none
_refine_ls_goodness_of_fit_ref 1.028
_refine_ls_hydrogen_treatment constr
_refine_ls_matrix_type full
_refine_ls_number_parameters 228
_refine_ls_number_reflns 4486
_refine_ls_number_restraints 0
_refine_ls_restrained_S_all 1.028
_refine_ls_R_factor_all 0.0329
_refine_ls_R_factor_gt 0.0285
_refine_ls_shift/su_max 0.001
_refine_ls_shift/su_mean 0.000
_refine_ls_structure_factor_coef Fsqd
_refine_ls_weighting_details 'calc w=1/[\s^2^(Fo^2^)+(0.0445P)^2^+0.2442P] where P=(Fo^2^+2Fc^2^)/3'
_refine_ls_weighting_scheme calc
_refine_ls_wR_factor_gt 0.0727
_refine_ls_wR_factor_ref 0.0755
_reflns_number_gt 4162
_reflns_number_total 4486
_reflns_threshold_expression >2sigma(I)
_cod_data_source_file jo801907p_si_006.cif
_cod_data_source_block ma158
_cod_depositor_comments
;
The following automatic conversions were performed:
'_symmetry_cell_setting' value 'Orthorhombic' changed to 'orthorhombic'
according to '/home/saulius/struct/CIF-dictionaries/cif_core.dic'
dictionary named 'cif_core.dic' version 2.4.1 from 2010-06-29.

Automatic conversion script
Id: cif_fix_enum 1527 2010-12-29 10:47:43Z saulius 
;
_cod_original_sg_symbol_H-M P2(1)2(1)2(1)
_cod_database_code 4024255

loop_
_symmetry_equiv_pos_as_xyz
'x, y, z'
'-x+1/2, -y, z+1/2'
'-x, y+1/2, -z+1/2'
'x+1/2, -y+1/2, -z'

loop_
_atom_site_label
_atom_site_type_symbol
_atom_site_fract_x
_atom_site_fract_y
_atom_site_fract_z
_atom_site_U_iso_or_equiv
_atom_site_adp_type
_atom_site_occupancy
_atom_site_symmetry_multiplicity
_atom_site_calc_flag
_atom_site_refinement_flags
_atom_site_disorder_assembly
_atom_site_disorder_group
S1 S 0.17736(3) 0.20696(3) 0.926289(19) 0.02372(8) Uani 1 1 d . . .
N1 N 0.14780(11) -0.03960(10) 0.92827(7) 0.0257(2) Uani 1 1 d . . .
N2 N 0.22895(13) -0.13730(11) 0.93202(8) 0.0330(3) Uani 1 1 d . . .
N3 N 0.35513(13) -0.09963(11) 0.93308(9) 0.0336(3) Uani 1 1 d . . .
N4 N 0.36080(12) 0.02158(11) 0.93043(8) 0.0286(2) Uani 1 1 d . . .
C1 C -0.00050(14) -0.05076(12) 0.92756(10) 0.0282(3) Uani 1 1 d . . .
C2 C -0.06958(16) -0.03983(13) 0.85489(10) 0.0328(3) Uani 1 1 d . . .
H2B H -0.0213 -0.0219 0.8066 0.039 Uiso 1 1 calc R . .
C3 C -0.21157(16) -0.05595(14) 0.85474(12) 0.0414(4) Uani 1 1 d . . .
H3B H -0.2615 -0.0502 0.8057 0.050 Uiso 1 1 calc R . .
C4 C -0.28070(17) -0.08040(14) 0.92587(15) 0.0493(5) Uani 1 1 d . . .
H4B H -0.3779 -0.0906 0.9253 0.059 Uiso 1 1 calc R . .
C5 C -0.20999(19) -0.08997(17) 0.99714(14) 0.0496(5) Uani 1 1 d . . .
H5A H -0.2586 -0.1063 1.0455 0.059 Uiso 1 1 calc R . .
C6 C -0.06698(18) -0.07589(16) 0.99900(11) 0.0410(4) Uani 1 1 d . . .
H6A H -0.0170 -0.0834 1.0480 0.049 Uiso 1 1 calc R . .
C7 C 0.23132(13) 0.05567(12) 0.92759(8) 0.0242(2) Uani 1 1 d . . .
C8 C 0.10484(14) 0.22839(13) 1.02287(8) 0.0256(3) Uani 1 1 d . . .
H8A H 0.0467 0.3008 1.0212 0.031 Uiso 1 1 calc R . .
H8B H 0.0434 0.1602 1.0346 0.031 Uiso 1 1 calc R . .
C9 C 0.20665(15) 0.24110(12) 1.09224(7) 0.0252(3) Uani 1 1 d . . .
H9A H 0.2703 0.3086 1.0797 0.030 Uiso 1 1 calc R . .
C10 C 0.13178(16) 0.26917(13) 1.17171(8) 0.0324(3) Uani 1 1 d . . .
H10A H 0.0960 0.3517 1.1722 0.039 Uiso 1 1 calc R . .
H10B H 0.0547 0.2131 1.1813 0.039 Uiso 1 1 calc R . .
C11 C 0.24650(19) 0.25266(14) 1.23386(9) 0.0360(4) Uani 1 1 d . . .
H11A H 0.3065 0.3238 1.2361 0.043 Uiso 1 1 calc R . .
H11B H 0.2075 0.2383 1.2881 0.043 Uiso 1 1 calc R . .
C12 C 0.32688(16) 0.14443(12) 1.20461(8) 0.0289(3) Uani 1 1 d . . .
H12A H 0.4281 0.1534 1.2144 0.035 Uiso 1 1 calc R . .
C13 C 0.29383(14) 0.13199(12) 1.11317(8) 0.0236(3) Uani 1 1 d . . .
H13A H 0.3793 0.1272 1.0797 0.028 Uiso 1 1 calc R . .
C14 C 0.25488(16) -0.04669(13) 1.17567(8) 0.0286(3) Uani 1 1 d . . .
C15 C 0.13763(17) -0.12849(15) 1.19779(10) 0.0381(4) Uani 1 1 d . . .
H15A H 0.1597 -0.1700 1.2481 0.057 Uiso 1 1 calc R . .
H15B H 0.1238 -0.1869 1.1547 0.057 Uiso 1 1 calc R . .
H15C H 0.0532 -0.0817 1.2050 0.057 Uiso 1 1 calc R . .
C16 C 0.38806(17) -0.11293(14) 1.15721(10) 0.0353(3) Uani 1 1 d . . .
H16A H 0.4599 -0.0557 1.1424 0.053 Uiso 1 1 calc R . .
H16B H 0.3727 -0.1682 1.1124 0.053 Uiso 1 1 calc R . .
H16C H 0.4173 -0.1576 1.2049 0.053 Uiso 1 1 calc R . .
O1 O 0.29933(10) 0.27743(9) 0.91659(6) 0.0311(2) Uani 1 1 d . . .
O2 O 0.06912(10) 0.21437(10) 0.86746(6) 0.0314(2) Uani 1 1 d . . .
O3 O 0.27388(11) 0.03690(9) 1.23954(6) 0.0304(2) Uani 1 1 d . . .
O4 O 0.21331(10) 0.02521(8) 1.10837(6) 0.0256(2) Uani 1 1 d . . .

loop_
_atom_site_aniso_label
_atom_site_aniso_U_11
_atom_site_aniso_U_22
_atom_site_aniso_U_33
_atom_site_aniso_U_23
_atom_site_aniso_U_13
_atom_site_aniso_U_12
S1 0.02062(14) 0.02784(15) 0.02270(14) 0.00136(13) -0.00099(12) 0.00102(12)
N1 0.0233(5) 0.0274(5) 0.0263(5) -0.0025(5) 0.0002(5) 0.0031(4)
N2 0.0320(6) 0.0305(6) 0.0365(7) -0.0026(6) -0.0014(6) 0.0077(5)
N3 0.0286(6) 0.0356(6) 0.0367(7) -0.0044(5) -0.0002(6) 0.0071(5)
N4 0.0234(5) 0.0362(6) 0.0261(5) -0.0022(5) -0.0001(5) 0.0047(5)
C1 0.0230(6) 0.0248(6) 0.0368(7) -0.0028(6) 0.0016(6) -0.0014(5)
C2 0.0285(7) 0.0287(7) 0.0413(8) -0.0056(6) -0.0013(6) 0.0023(6)
C3 0.0290(8) 0.0303(8) 0.0651(11) -0.0077(7) -0.0116(8) 0.0015(6)
C4 0.0250(7) 0.0289(7) 0.0939(15) -0.0082(10) 0.0031(10) -0.0034(6)
C5 0.0364(9) 0.0417(10) 0.0705(13) 0.0024(9) 0.0201(9) -0.0075(7)
C6 0.0349(8) 0.0438(9) 0.0442(9) 0.0034(7) 0.0071(7) -0.0052(7)
C7 0.0215(6) 0.0308(6) 0.0203(6) -0.0004(6) -0.0004(5) 0.0028(5)
C8 0.0216(6) 0.0295(7) 0.0258(6) -0.0006(5) 0.0027(5) 0.0040(5)
C9 0.0281(7) 0.0245(6) 0.0229(6) 0.0009(4) 0.0022(5) 0.0003(5)
C10 0.0390(8) 0.0317(7) 0.0264(6) -0.0030(5) 0.0076(6) 0.0024(6)
C11 0.0548(10) 0.0306(7) 0.0226(7) -0.0011(6) 0.0004(6) -0.0026(7)
C12 0.0349(7) 0.0296(7) 0.0222(6) 0.0039(5) -0.0008(6) -0.0056(6)
C13 0.0241(6) 0.0255(6) 0.0211(6) 0.0015(5) 0.0014(5) -0.0028(5)
C14 0.0349(7) 0.0282(6) 0.0228(6) 0.0044(5) 0.0003(5) -0.0015(6)
C15 0.0441(9) 0.0350(8) 0.0352(8) 0.0067(7) 0.0027(7) -0.0103(7)
C16 0.0388(8) 0.0331(7) 0.0340(8) 0.0040(6) 0.0000(6) 0.0054(6)
O1 0.0273(5) 0.0350(5) 0.0311(5) 0.0025(4) 0.0034(4) -0.0048(4)
O2 0.0299(5) 0.0348(5) 0.0295(5) 0.0000(4) -0.0076(4) 0.0047(5)
O3 0.0406(6) 0.0282(5) 0.0223(5) 0.0036(4) 0.0022(4) -0.0053(4)
O4 0.0283(5) 0.0248(5) 0.0236(4) 0.0028(4) -0.0007(4) -0.0036(4)

loop_
_atom_type_symbol
_atom_type_description
_atom_type_scat_dispersion_real
_atom_type_scat_dispersion_imag
_atom_type_scat_source
C C 0.0033 0.0016 'International Tables Vol C Tables 4.2.6.8 and 6.1.1.4'
H H 0.0000 0.0000 'International Tables Vol C Tables 4.2.6.8 and 6.1.1.4'
N N 0.0061 0.0033 'International Tables Vol C Tables 4.2.6.8 and 6.1.1.4'
O O 0.0106 0.0060 'International Tables Vol C Tables 4.2.6.8 and 6.1.1.4'
S S 0.1246 0.1234 'International Tables Vol C Tables 4.2.6.8 and 6.1.1.4'

loop_
_geom_angle_atom_site_label_1
_geom_angle_atom_site_label_2
_geom_angle_atom_site_label_3
_geom_angle
_geom_angle_site_symmetry_1
_geom_angle_site_symmetry_3
_geom_angle_publ_flag
O1 S1 O2 119.68(6) . . ?
O1 S1 C8 110.81(7) . . ?
O2 S1 C8 108.55(6) . . ?
O1 S1 C7 106.64(6) . . ?
O2 S1 C7 106.19(6) . . ?
C8 S1 C7 103.66(6) . . ?
C7 N1 N2 107.23(10) . . ?
C7 N1 C1 132.10(11) . . ?
N2 N1 C1 120.65(11) . . ?
N3 N2 N1 106.59(11) . . ?
N2 N3 N4 111.34(11) . . ?
C7 N4 N3 104.70(12) . . ?
C6 C1 C2 122.75(14) . . ?
C6 C1 N1 118.46(14) . . ?
C2 C1 N1 118.76(14) . . ?
C1 C2 C3 118.00(16) . . ?
C4 C3 C2 120.28(17) . . ?
C5 C4 C3 120.57(15) . . ?
C4 C5 C6 120.46(18) . . ?
C1 C6 C5 117.94(18) . . ?
N4 C7 N1 110.14(12) . . ?
N4 C7 S1 124.08(11) . . ?
N1 C7 S1 125.76(9) . . ?
C9 C8 S1 116.14(9) . . ?
C8 C9 C13 117.07(11) . . ?
C8 C9 C10 111.19(12) . . ?
C13 C9 C10 103.32(10) . . ?
C11 C10 C9 102.14(12) . . ?
C12 C11 C10 104.72(12) . . ?
O3 C12 C11 111.07(12) . . ?
O3 C12 C13 104.15(11) . . ?
C11 C12 C13 106.07(12) . . ?
O4 C13 C9 110.90(10) . . ?
O4 C13 C12 103.97(10) . . ?
C9 C13 C12 105.27(11) . . ?
O3 C14 O4 104.13(11) . . ?
O3 C14 C15 108.50(12) . . ?
O4 C14 C15 108.69(12) . . ?
O3 C14 C16 111.18(12) . . ?
O4 C14 C16 110.88(12) . . ?
C15 C14 C16 113.04(13) . . ?
C14 O3 C12 107.43(10) . . ?
C13 O4 C14 105.92(10) . . ?

loop_
_geom_bond_atom_site_label_1
_geom_bond_atom_site_label_2
_geom_bond_distance
_geom_bond_site_symmetry_2
_geom_bond_publ_flag
S1 O1 1.4327(10) . ?
S1 O2 1.4366(10) . ?
S1 C8 1.7677(13) . ?
S1 C7 1.7786(13) . ?
N1 C7 1.3424(17) . ?
N1 N2 1.3522(15) . ?
N1 C1 1.4442(17) . ?
N2 N3 1.2953(18) . ?
N3 N4 1.3635(17) . ?
N4 C7 1.3139(17) . ?
C1 C6 1.379(2) . ?
C1 C2 1.386(2) . ?
C2 C3 1.389(2) . ?
C3 C4 1.386(3) . ?
C4 C5 1.372(3) . ?
C5 C6 1.397(3) . ?
C8 C9 1.5239(18) . ?
C9 C13 1.5292(18) . ?
C9 C10 1.5389(18) . ?
C10 C11 1.529(2) . ?
C11 C12 1.524(2) . ?
C12 O3 1.4353(16) . ?
C12 C13 1.5581(18) . ?
C13 O4 1.4337(16) . ?
C14 O3 1.4284(17) . ?
C14 O4 1.4366(16) . ?
C14 C15 1.508(2) . ?
C14 C16 1.522(2) . ?

loop_
_cod_related_entry_id
_cod_related_entry_database
_cod_related_entry_code
1 ChemSpider 30658869
